data_4024074
loop_
_publ_author_name
'Harry W. Gibson'
'Michael A. G. Berg'
'Jennifer Clifton Dickson'
'Pierre R. Lecavalier'
'Hong Wang'
'Joseph S. Merola'

_publ_contact_author 'Berg, Michael A. G.'
_publ_contact_author_email bergm@vt.edu
_publ_section_title
;
 Diastereomeric Reissert Compounds of Isoquinoline and
 6,7-Dimethoxy-3,4-dihydroisoquinoline in Stereoselective Synthesis
;
_journal_name_full 'Journal of Organic Chemistry'
_journal_page_first 5759
_journal_page_last 5770
_journal_paper_doi 10.1021/jo070786k
_journal_volume 72
_journal_year 2007
_chemical_absolute_configuration rm
_chemical_compound_source 'synthesis as described'
_chemical_formula_moiety 'C23 H32 N2 O4'
_chemical_formula_sum 'C23 H32 N2 O4'
_chemical_formula_weight 400.51
_chemical_name_systematic
;
 ?
;
_space_group_IT_number 4
_symmetry_cell_setting monoclinic
_symmetry_Int_Tables_number 4
_symmetry_space_group_name_Hall 'P 2yb'
_symmetry_space_group_name_H-M 'P 1 21 1'
_atom_sites_solution_hydrogens geom
_atom_sites_solution_primary direct
_atom_sites_solution_secondary difmap
_audit_creation_date 2006-10-03T16:55:57-00:00
_audit_creation_method 'WinGX routine CIF_UPDATE'
_cell_angle_alpha 90(0)
_cell_angle_beta 95.02(3)
_cell_angle_gamma 90(0)
_cell_formula_units_Z 2
_cell_length_a 8.633(3)
_cell_length_b 9.999(3)
_cell_length_c 13.048(5)
_cell_measurement_reflns_used 2906
_cell_measurement_temperature 298(2)
_cell_measurement_theta_max 27.5
_cell_measurement_theta_min 1.75
_cell_measurement_wavelength 0.71073
_cell_volume 1122.0(7)
_computing_cell_refinement 'Siemens SHELXTL PLUS (VMS) (Sheldrick, 1990)'
_computing_data_collection 'Siemens SHELXTL PLUS (VMS) (Sheldrick, 1990)'
_computing_data_reduction 'Siemens SHELXTL PLUS (VMS) (Sheldrick, 1990)'
_computing_molecular_graphics 'Ortep 3 (Farrugia, 1997)'
_computing_publication_material 'WinGX (Farrugia, 1999)'
_computing_structure_refinement 'SHELXL-97 (Sheldrick, 1997)'
_computing_structure_solution 'Siemens SHELXTL PLUS (VMS) (Sheldrick, 1990)'
_diffrn_ambient_temperature 298(2)
_diffrn_detector 'scintillation counter'
_diffrn_measured_fraction_theta_full 0.997
_diffrn_measured_fraction_theta_max 0.997
_diffrn_measurement_device 'four circle'
_diffrn_measurement_device_type 'Siemens R3m/V four-circle defractometer'
_diffrn_measurement_method 'Wyckoff scans'
_diffrn_radiation_monochromator graphite
_diffrn_radiation_probe x-ray
_diffrn_radiation_type MoK\a
_diffrn_radiation_wavelength 0.71073
_diffrn_reflns_av_R_equivalents 0.0271
_diffrn_reflns_av_unetI/netI 0.0204
_diffrn_reflns_limit_h_max 11
_diffrn_reflns_limit_h_min 0
_diffrn_reflns_limit_k_max 13
_diffrn_reflns_limit_k_min 0
_diffrn_reflns_limit_l_max 16
_diffrn_reflns_limit_l_min -16
_diffrn_reflns_number 2900
_diffrn_reflns_theta_full 27.5
_diffrn_reflns_theta_max 27.55
_diffrn_reflns_theta_min 2.37
_diffrn_source 'fine-focus sealed tube'
_diffrn_standards_decay_% 0
_diffrn_standards_interval_count 300
_diffrn_standards_number 2
_exptl_absorpt_coefficient_mu 0.081
_exptl_absorpt_correction_type none
_exptl_crystal_colour colorless
_exptl_crystal_density_diffrn 1.185
_exptl_crystal_density_method 'not measured'
_exptl_crystal_description prism
_exptl_crystal_F_000 432
_exptl_crystal_size_max 0.8
_exptl_crystal_size_mid 0.4
_exptl_crystal_size_min 0.4
_refine_diff_density_max 0.218
_refine_diff_density_min -0.158
_refine_diff_density_rms 0.042
_refine_ls_extinction_coef 0.080(6)
_refine_ls_extinction_expression Fc^*^=kFc[1+0.001xFc^2^\l^3^/sin(2\q)]^-1/4^
_refine_ls_extinction_method SHELXL
_refine_ls_goodness_of_fit_ref 1.061
_refine_ls_hydrogen_treatment constr
_refine_ls_matrix_type full
_refine_ls_number_parameters 268
_refine_ls_number_reflns 2728
_refine_ls_number_restraints 1
_refine_ls_restrained_S_all 1.06
_refine_ls_R_factor_all 0.0453
_refine_ls_R_factor_gt 0.0402
_refine_ls_shift/su_max 0
_refine_ls_shift/su_mean 0
_refine_ls_structure_factor_coef Fsqd
_refine_ls_weighting_details 'calc w=1/[\s^2^(Fo^2^)+(0.0543P)^2^+0.1071P] where P=(Fo^2^+2Fc^2^)/3'
_refine_ls_weighting_scheme calc
_refine_ls_wR_factor_gt 0.0965
_refine_ls_wR_factor_ref 0.1016
_reflns_number_gt 2429
_reflns_number_total 2728
_reflns_threshold_expression >2sigma(I)
_cod_data_source_file jo070786krom20070415_124510.cif
_cod_data_source_block dihydro
_cod_original_sg_symbol_H-M 'P 21'
_cod_database_code 4024074

loop_
_symmetry_equiv_pos_as_xyz
'x, y, z'
'-x, y+1/2, -z'

loop_
_atom_site_label
_atom_site_type_symbol
_atom_site_fract_x
_atom_site_fract_y
_atom_site_fract_z
_atom_site_U_iso_or_equiv
_atom_site_adp_type
_atom_site_occupancy
_atom_site_symmetry_multiplicity
_atom_site_calc_flag
_atom_site_refinement_flags
_atom_site_disorder_assembly
_atom_site_disorder_group
C1 C 0.3770(2) 0.3024(2) 0.72024(14) 0.0358(4) Uani 1 1 d . . .
H1 H 0.3602 0.3837 0.6788 0.043 Uiso 1 1 calc R . .
C2 C 0.2229(3) 0.2376(2) 0.72711(17) 0.0480(5) Uani 1 1 d . . .
C3 C 0.5506(3) 0.2468(3) 0.87758(15) 0.0488(5) Uani 1 1 d . . .
H3A H 0.4946 0.1654 0.8907 0.059 Uiso 1 1 calc R . .
H3B H 0.5894 0.2849 0.9433 0.059 Uiso 1 1 calc R . .
C4 C 0.6856(3) 0.2149(3) 0.81477(17) 0.0561(6) Uani 1 1 d . . .
H4A H 0.7518 0.2929 0.812 0.067 Uiso 1 1 calc R . .
H4B H 0.7471 0.1431 0.8476 0.067 Uiso 1 1 calc R . .
C5 C 0.7205(2) 0.0939(3) 0.64786(18) 0.0497(5) Uani 1 1 d . . .
H5 H 0.8195 0.0692 0.6751 0.06 Uiso 1 1 calc R . .
C6 C 0.6679(2) 0.0516(3) 0.55073(17) 0.0471(5) Uani 1 1 d . . .
C7 C 0.5175(2) 0.0863(2) 0.50966(16) 0.0435(5) Uani 1 1 d . . .
C8 C 0.4277(2) 0.1669(2) 0.56571(15) 0.0408(4) Uani 1 1 d . . .
H8 H 0.3296 0.193 0.5378 0.049 Uiso 1 1 calc R . .
C9 C 0.4820(2) 0.2103(2) 0.66469(14) 0.0371(4) Uani 1 1 d . . .
C10 C 0.6278(2) 0.1735(2) 0.70686(15) 0.0425(5) Uani 1 1 d . . .
C11 C 0.3821(2) 0.4437(2) 0.87402(15) 0.0402(4) Uani 1 1 d . . .
C12 C 0.1932(3) 0.6192(2) 0.85706(16) 0.0455(5) Uani 1 1 d . . .
H12 H 0.2615 0.657 0.9137 0.055 Uiso 1 1 calc R . .
C13 C 0.1668(3) 0.7222(2) 0.77161(16) 0.0447(5) Uani 1 1 d . . .
H13 H 0.0984 0.681 0.7165 0.054 Uiso 1 1 calc R . .
C14 C 0.0776(3) 0.8399(3) 0.8134(2) 0.0570(6) Uani 1 1 d . . .
H14A H 0.1415 0.882 0.8692 0.068 Uiso 1 1 calc R . .
H14B H 0.0567 0.9057 0.7593 0.068 Uiso 1 1 calc R . .
C15 C -0.0753(3) 0.7953(3) 0.85231(19) 0.0596(6) Uani 1 1 d . . .
H15A H -0.1273 0.8722 0.8789 0.072 Uiso 1 1 calc R . .
H15B H -0.1421 0.7591 0.7953 0.072 Uiso 1 1 calc R . .
C16 C -0.0514(3) 0.6906(3) 0.93592(19) 0.0640(7) Uani 1 1 d . . .
H16 H 0.0093 0.7309 0.995 0.077 Uiso 1 1 calc R . .
C17 C 0.0422(3) 0.5733(3) 0.8972(2) 0.0591(6) Uani 1 1 d . . .
H17A H 0.0654 0.5104 0.953 0.071 Uiso 1 1 calc R . .
H17B H -0.0202 0.5272 0.8427 0.071 Uiso 1 1 calc R . .
C18 C 0.3180(3) 0.7627(3) 0.7245(2) 0.0598(6) Uani 1 1 d . . .
H18 H 0.3709 0.6797 0.7081 0.072 Uiso 1 1 calc R . .
C19 C 0.4316(4) 0.8421(5) 0.7984(3) 0.1028(13) Uani 1 1 d . . .
H19A H 0.5288 0.8522 0.7686 0.154 Uiso 1 1 calc R . .
H19B H 0.4484 0.7951 0.8625 0.154 Uiso 1 1 calc R . .
H19C H 0.3887 0.9288 0.8102 0.154 Uiso 1 1 calc R . .
C20 C 0.2826(4) 0.8374(4) 0.6238(3) 0.0834(9) Uani 1 1 d . . .
H20A H 0.2411 0.924 0.6375 0.125 Uiso 1 1 calc R . .
H20B H 0.2078 0.7878 0.5802 0.125 Uiso 1 1 calc R . .
H20C H 0.3764 0.8474 0.5901 0.125 Uiso 1 1 calc R . .
C21 C -0.2063(4) 0.6423(5) 0.9716(3) 0.1070(15) Uani 1 1 d . . .
H21A H -0.2642 0.7175 0.9934 0.161 Uiso 1 1 calc R . .
H21B H -0.1866 0.5811 1.0279 0.161 Uiso 1 1 calc R . .
H21C H -0.2651 0.5978 0.9157 0.161 Uiso 1 1 calc R . .
C22 C 0.9065(3) -0.0526(5) 0.5205(3) 0.0949(13) Uani 1 1 d . . .
H22A H 0.9621 0.0299 0.5326 0.142 Uiso 1 1 calc R . .
H22B H 0.953 -0.103 0.4686 0.142 Uiso 1 1 calc R . .
H22C H 0.9109 -0.1034 0.5831 0.142 Uiso 1 1 calc R . .
C23 C 0.3224(3) 0.0640(5) 0.3706(2) 0.0907(12) Uani 1 1 d . . .
H23A H 0.2477 0.0324 0.4153 0.136 Uiso 1 1 calc R . .
H23B H 0.3054 0.0203 0.3051 0.136 Uiso 1 1 calc R . .
H23C H 0.311 0.1589 0.3615 0.136 Uiso 1 1 calc R . .
N1 N 0.1048(3) 0.1892(3) 0.7307(2) 0.0812(8) Uani 1 1 d . . .
N2 N 0.4459(2) 0.34189(18) 0.82149(12) 0.0399(4) Uani 1 1 d . . .
O1 O 0.26853(17) 0.50444(15) 0.81435(11) 0.0455(4) Uani 1 1 d . . .
O2 O 0.4232(2) 0.47401(19) 0.96198(12) 0.0611(5) Uani 1 1 d . . .
O3 O 0.75109(18) -0.0249(2) 0.48727(13) 0.0649(5) Uani 1 1 d . . .
O4 O 0.47370(19) 0.0352(2) 0.41450(11) 0.0573(4) Uani 1 1 d . . .

loop_
_atom_site_aniso_label
_atom_site_aniso_U_11
_atom_site_aniso_U_22
_atom_site_aniso_U_33
_atom_site_aniso_U_23
_atom_site_aniso_U_13
_atom_site_aniso_U_12
C1 0.0399(10) 0.0344(9) 0.0332(8) -0.0004(8) 0.0031(7) 0.0028(8)
C2 0.0445(11) 0.0478(12) 0.0523(12) -0.0092(10) 0.0076(9) 0.0025(10)
C3 0.0571(12) 0.0520(12) 0.0361(9) 0.0001(9) -0.0016(8) 0.0169(11)
C4 0.0479(11) 0.0700(16) 0.0482(12) -0.0131(12) -0.0072(9) 0.0130(12)
C5 0.0373(10) 0.0591(14) 0.0525(12) -0.0068(11) 0.0025(8) 0.0057(10)
C6 0.0423(10) 0.0510(12) 0.0495(11) -0.0100(10) 0.0123(8) 0.0019(10)
C7 0.0441(10) 0.0516(12) 0.0353(9) -0.0047(9) 0.0064(8) -0.0025(10)
C8 0.0397(9) 0.0455(11) 0.0374(9) -0.0019(9) 0.0034(7) 0.0034(9)
C9 0.0381(9) 0.0387(9) 0.0351(9) 0.0008(8) 0.0059(7) 0.0011(8)
C10 0.0384(10) 0.0494(12) 0.0395(10) -0.0053(9) 0.0021(8) 0.0020(9)
C11 0.0457(10) 0.0362(10) 0.0384(9) -0.0006(8) 0.0029(8) 0.0021(8)
C12 0.0527(11) 0.0393(10) 0.0437(10) -0.0073(9) 0.0002(9) 0.0098(9)
C13 0.0483(11) 0.0389(11) 0.0466(11) -0.0007(9) 0.0032(9) 0.0039(9)
C14 0.0649(15) 0.0410(11) 0.0652(14) -0.0012(11) 0.0064(11) 0.0116(11)
C15 0.0619(14) 0.0606(15) 0.0575(13) -0.0035(12) 0.0119(11) 0.0217(13)
C16 0.0702(15) 0.0716(18) 0.0526(13) 0.0033(13) 0.0194(11) 0.0195(14)
C17 0.0703(15) 0.0525(14) 0.0568(13) 0.0099(11) 0.0193(11) 0.0117(12)
C18 0.0537(13) 0.0509(13) 0.0764(16) 0.0064(12) 0.0148(12) 0.0022(11)
C19 0.069(2) 0.108(3) 0.131(3) -0.001(3) 0.007(2) -0.029(2)
C20 0.092(2) 0.0661(18) 0.099(2) 0.0248(17) 0.0457(18) 0.0105(17)
C21 0.104(3) 0.111(3) 0.116(3) 0.038(3) 0.068(2) 0.035(2)
C22 0.0481(14) 0.138(4) 0.098(2) -0.053(2) 0.0039(14) 0.0255(19)
C23 0.0699(17) 0.143(3) 0.0551(15) -0.0388(19) -0.0157(13) 0.030(2)
N1 0.0529(13) 0.0814(18) 0.112(2) -0.0207(16) 0.0202(13) -0.0132(13)
N2 0.0458(9) 0.0397(9) 0.0336(7) -0.0013(7) 0.0003(7) 0.0085(7)
O1 0.0553(8) 0.0387(8) 0.0415(7) -0.0064(6) -0.0013(6) 0.0122(7)
O2 0.0769(11) 0.0615(10) 0.0424(8) -0.0131(8) -0.0090(7) 0.0194(9)
O3 0.0450(8) 0.0866(13) 0.0639(10) -0.0298(10) 0.0089(7) 0.0099(9)
O4 0.0551(9) 0.0744(12) 0.0419(8) -0.0179(8) 0.0025(6) 0.0082(9)

loop_
_atom_type_symbol
_atom_type_description
_atom_type_scat_dispersion_real
_atom_type_scat_dispersion_imag
_atom_type_scat_source
C C 0.0033 0 'International Tables Vol C Tables 4.2.6.8 and 6.1.1.4'
H H 0 0 'International Tables Vol C Tables 4.2.6.8 and 6.1.1.4'
N N 0.0061 0 'International Tables Vol C Tables 4.2.6.8 and 6.1.1.4'
O O 0.0106 0 'International Tables Vol C Tables 4.2.6.8 and 6.1.1.4'

loop_
_geom_angle_atom_site_label_1
_geom_angle_atom_site_label_2
_geom_angle_atom_site_label_3
_geom_angle
_geom_angle_site_symmetry_1
_geom_angle_site_symmetry_3
_geom_angle_publ_flag
N2 C1 C2 111.08(16) . . ?
N2 C1 C9 112.54(15) . . ?
C2 C1 C9 109.76(17) . . ?
N1 C2 C1 178.7(3) . . ?
N2 C3 C4 109.68(18) . . ?
C10 C4 C3 110.77(18) . . ?
C6 C5 C10 121.41(19) . . ?
C5 C6 O3 125.3(2) . . ?
C5 C6 C7 119.71(19) . . ?
O3 C6 C7 114.97(19) . . ?
O4 C7 C8 125.47(19) . . ?
O4 C7 C6 115.32(19) . . ?
C8 C7 C6 119.21(19) . . ?
C7 C8 C9 120.88(18) . . ?
C10 C9 C8 120.30(18) . . ?
C10 C9 C1 122.22(16) . . ?
C8 C9 C1 117.44(16) . . ?
C9 C10 C5 118.43(18) . . ?
C9 C10 C4 121.01(18) . . ?
C5 C10 C4 120.54(18) . . ?
O2 C11 O1 125.10(19) . . ?
O2 C11 N2 124.32(19) . . ?
O1 C11 N2 110.57(16) . . ?
O1 C12 C17 108.63(19) . . ?
O1 C12 C13 107.28(16) . . ?
C17 C12 C13 112.37(18) . . ?
C12 C13 C14 107.88(18) . . ?
C12 C13 C18 113.07(19) . . ?
C14 C13 C18 114.1(2) . . ?
C15 C14 C13 111.8(2) . . ?
C16 C15 C14 112.1(2) . . ?
C15 C16 C21 111.7(3) . . ?
C15 C16 C17 109.53(19) . . ?
C21 C16 C17 110.9(3) . . ?
C12 C17 C16 112.0(2) . . ?
C20 C18 C19 111.0(3) . . ?
C20 C18 C13 111.1(2) . . ?
C19 C18 C13 113.7(2) . . ?
C11 N2 C1 120.36(16) . . ?
C11 N2 C3 119.36(16) . . ?
C1 N2 C3 117.64(17) . . ?
C11 O1 C12 117.61(15) . . ?
C6 O3 C22 117.4(2) . . ?
C7 O4 C23 117.78(19) . . ?

loop_
_geom_bond_atom_site_label_1
_geom_bond_atom_site_label_2
_geom_bond_distance
_geom_bond_site_symmetry_2
_geom_bond_publ_flag
C1 N2 1.455(2) . ?
C1 C2 1.490(3) . ?
C1 C9 1.520(3) . ?
C2 N1 1.133(3) . ?
C3 N2 1.463(3) . ?
C3 C4 1.516(3) . ?
C4 C10 1.510(3) . ?
C5 C6 1.375(3) . ?
C5 C10 1.405(3) . ?
C6 O3 1.375(3) . ?
C6 C7 1.404(3) . ?
C7 O4 1.365(3) . ?
C7 C8 1.372(3) . ?
C8 C9 1.404(3) . ?
C9 C10 1.378(3) . ?
C11 O2 1.210(2) . ?
C11 O1 1.343(2) . ?
C11 N2 1.369(3) . ?
C12 O1 1.454(2) . ?
C12 C17 1.518(3) . ?
C12 C13 1.521(3) . ?
C13 C14 1.532(3) . ?
C13 C18 1.545(3) . ?
C14 C15 1.523(4) . ?
C15 C16 1.513(4) . ?
C16 C21 1.532(4) . ?
C16 C17 1.534(4) . ?
C18 C20 1.519(4) . ?
C18 C19 1.535(5) . ?
C22 O3 1.401(3) . ?
C23 O4 1.409(3) . ?

loop_
_geom_torsion_atom_site_label_1
_geom_torsion_atom_site_label_2
_geom_torsion_atom_site_label_3
_geom_torsion_atom_site_label_4
_geom_torsion
_geom_torsion_site_symmetry_1
_geom_torsion_site_symmetry_2
_geom_torsion_site_symmetry_3
_geom_torsion_site_symmetry_4
_geom_torsion_publ_flag
N2 C3 C4 C10 -51.5(3) . . . . ?
C10 C5 C6 O3 179.2(2) . . . . ?
C10 C5 C6 C7 -1.1(4) . . . . ?
C5 C6 C7 O4 -177.5(2) . . . . ?
O3 C6 C7 O4 2.3(3) . . . . ?
C5 C6 C7 C8 2.7(4) . . . . ?
O3 C6 C7 C8 -177.5(2) . . . . ?
O4 C7 C8 C9 177.7(2) . . . . ?
C6 C7 C8 C9 -2.5(3) . . . . ?
C7 C8 C9 C10 0.6(3) . . . . ?
C7 C8 C9 C1 178.3(2) . . . . ?
N2 C1 C9 C10 -1.8(3) . . . . ?
C2 C1 C9 C10 -126.0(2) . . . . ?
N2 C1 C9 C8 -179.42(18) . . . . ?
C2 C1 C9 C8 56.3(2) . . . . ?
C8 C9 C10 C5 1.0(3) . . . . ?
C1 C9 C10 C5 -176.6(2) . . . . ?
C8 C9 C10 C4 -177.6(2) . . . . ?
C1 C9 C10 C4 4.8(3) . . . . ?
C6 C5 C10 C9 -0.7(4) . . . . ?
C6 C5 C10 C4 177.9(2) . . . . ?
C3 C4 C10 C9 22.4(3) . . . . ?
C3 C4 C10 C5 -156.2(2) . . . . ?
O1 C12 C13 C14 176.24(17) . . . . ?
C17 C12 C13 C14 56.9(2) . . . . ?
O1 C12 C13 C18 -56.6(2) . . . . ?
C17 C12 C13 C18 -175.9(2) . . . . ?
C12 C13 C14 C15 -57.2(3) . . . . ?
C18 C13 C14 C15 176.2(2) . . . . ?
C13 C14 C15 C16 58.1(3) . . . . ?
C14 C15 C16 C21 -177.7(3) . . . . ?
C14 C15 C16 C17 -54.4(3) . . . . ?
O1 C12 C17 C16 -175.40(19) . . . . ?
C13 C12 C17 C16 -56.9(3) . . . . ?
C15 C16 C17 C12 53.7(3) . . . . ?
C21 C16 C17 C12 177.5(3) . . . . ?
C12 C13 C18 C20 165.9(2) . . . . ?
C14 C13 C18 C20 -70.3(3) . . . . ?
C12 C13 C18 C19 -68.1(3) . . . . ?
C14 C13 C18 C19 55.7(3) . . . . ?
O2 C11 N2 C1 172.7(2) . . . . ?
O1 C11 N2 C1 -7.4(3) . . . . ?
O2 C11 N2 C3 11.6(3) . . . . ?
O1 C11 N2 C3 -168.51(19) . . . . ?
C2 C1 N2 C11 -69.0(2) . . . . ?
C9 C1 N2 C11 167.50(17) . . . . ?
C2 C1 N2 C3 92.5(2) . . . . ?
C9 C1 N2 C3 -31.0(3) . . . . ?
C4 C3 N2 C11 -139.5(2) . . . . ?
C4 C3 N2 C1 58.9(3) . . . . ?
O2 C11 O1 C12 2.7(3) . . . . ?
N2 C11 O1 C12 -177.21(18) . . . . ?
C17 C12 O1 C11 -98.2(2) . . . . ?
C13 C12 O1 C11 140.10(18) . . . . ?
C5 C6 O3 C22 -5.8(4) . . . . ?
C7 C6 O3 C22 174.5(3) . . . . ?
C8 C7 O4 C23 -1.8(4) . . . . ?
C6 C7 O4 C23 178.4(3) . . . . ?

loop_
_cod_related_entry_id
_cod_related_entry_database
_cod_related_entry_code
1 ChemSpider 30658830
